data_7124043
loop_
_publ_author_name
'Yang, Xiao-Gang'
'Lu, Xiao-Min'
'Zhai, Zhi-Min'
'Zhao, Ying'
'Liu, Xin-Yi'
'Ma, Lufang'
'Zang, Shuang-Quan'

_publ_section_title
;
 Facile Synthesis of Micro-Scale MOF Host-Guest with Long-Last
 Phosphorescence and Enhanced Optoelectronic Performance
;
_journal_name_full 'Chemical Communications'
_journal_paper_doi 10.1039/C9CC05708K
_journal_year 2019
_chemical_formula_moiety '0.06(C128 H64 O64 Zn16)'
_chemical_formula_sum 'C8 H4 O4 Zn'
_chemical_formula_weight 229.48
_space_group_crystal_system tetragonal
_space_group_IT_number 96
_space_group_name_Hall 'P 4nw 2abw'
_space_group_name_H-M_alt 'P 43 21 2'
_symmetry_space_group_name_Hall 'P 4nw 2abw'
_symmetry_space_group_name_H-M 'P 43 21 2'
_atom_sites_solution_hydrogens geom
_atom_sites_solution_primary dual
_audit_creation_date 2019-05-05
_audit_creation_method
;
Olex2 1.2
(compiled 2018.05.29 svn.r3508 for OlexSys, GUI svn.r5506)
;
_audit_update_record
;
2019-05-05 deposited with the CCDC.    2019-08-21 downloaded from the CCDC.
;
_cell_angle_alpha 90
_cell_angle_beta 90
_cell_angle_gamma 90
_cell_formula_units_Z 16
_cell_length_a 9.63550(10)
_cell_length_b 9.63550(10)
_cell_length_c 32.1835(7)
_cell_measurement_reflns_used 18409
_cell_measurement_temperature 293.37(10)
_cell_measurement_theta_max 28.2010
_cell_measurement_theta_min 4.2170
_cell_volume 2988.01(8)
_computing_cell_refinement 'CrysAlisPro 1.171.39.46 (Rigaku OD, 2018)'
_computing_data_collection 'CrysAlisPro 1.171.39.46 (Rigaku OD, 2018)'
_computing_data_reduction 'CrysAlisPro 1.171.39.46 (Rigaku OD, 2018)'
_computing_molecular_graphics 'Olex2 (Dolomanov et al., 2009)'
_computing_publication_material 'Olex2 (Dolomanov et al., 2009)'
_computing_structure_refinement 'ShelXL (Sheldrick, 2015)'
_computing_structure_solution 'ShelXT (Sheldrick, 2015)'
_diffrn_ambient_environment air
_diffrn_ambient_temperature 293.37(10)
_diffrn_detector 'CCD plate'
_diffrn_detector_area_resol_mean 16.1169
_diffrn_detector_type EosS2
_diffrn_measured_fraction_theta_full 0.996
_diffrn_measured_fraction_theta_max 0.996
_diffrn_measurement_details
;
List of Runs (angles in degrees, time in seconds):

  # Type    Start    End  Width  t~exp~   \w     \q     \k     \f   Frames
#--------------------------------------------------------------------------
  1  \w    -13.25  25.00   0.75    5.00    --  -13.80 -99.00 -30.00   51
  2  \w    -78.00 -30.75   0.75    5.00    --  -13.80 -57.00-180.00   63
  3  \w    -66.00   0.00   0.75    5.00    --  -13.80 122.00  40.21   88
  4  \w     17.00  80.00   0.75    5.00    --   14.82  38.00   0.00   84
  5  \w     -4.00  83.00   0.75    5.00    --   14.82  38.00-150.00  116
  6  \w      3.00  82.50   0.75    5.00    --   14.82  38.00 -60.00  106
  7  \w    -49.00  31.25   0.75    5.00    --   14.82 -57.00-180.00  107
  8  \w     -3.00  83.25   0.75    5.00    --   14.82  38.00 120.00  115
  9  \w     -5.00  63.25   0.75    5.00    --   14.82-116.00  42.00   91
 10  \w    -13.00  58.25   0.75    5.00    --   14.82-106.00 -67.75   95
;
_diffrn_measurement_device 'four-circle diffractometer'
_diffrn_measurement_device_type 'SuperNova, Single source at offset/far, EosS2'
_diffrn_measurement_method '\w scans'
_diffrn_orient_matrix_type 'CrysAlisPro convention (1999,Acta A55,543-557)'
_diffrn_orient_matrix_UB_11 -0.0730369000
_diffrn_orient_matrix_UB_12 -0.0085819000
_diffrn_orient_matrix_UB_13 -0.0010393000
_diffrn_orient_matrix_UB_21 0.0048688000
_diffrn_orient_matrix_UB_22 -0.0119085000
_diffrn_orient_matrix_UB_23 -0.0216993000
_diffrn_orient_matrix_UB_31 0.0078889000
_diffrn_orient_matrix_UB_32 -0.0721285000
_diffrn_orient_matrix_UB_33 0.0037073000
_diffrn_radiation_monochromator mirror
_diffrn_radiation_probe x-ray
_diffrn_radiation_type MoK\a
_diffrn_radiation_wavelength 0.71073
_diffrn_reflns_av_R_equivalents 0.0605
_diffrn_reflns_av_unetI/netI 0.0225
_diffrn_reflns_Laue_measured_fraction_full 0.996
_diffrn_reflns_Laue_measured_fraction_max 0.996
_diffrn_reflns_limit_h_max 11
_diffrn_reflns_limit_h_min -11
_diffrn_reflns_limit_k_max 11
_diffrn_reflns_limit_k_min -11
_diffrn_reflns_limit_l_max 38
_diffrn_reflns_limit_l_min -38
_diffrn_reflns_number 41879
_diffrn_reflns_point_group_measured_fraction_full 0.997
_diffrn_reflns_point_group_measured_fraction_max 0.997
_diffrn_reflns_theta_full 25.242
_diffrn_reflns_theta_max 25.335
_diffrn_reflns_theta_min 3.299
_diffrn_source 'micro-focus sealed X-ray tube'
_diffrn_source_type 'SuperNova (Mo) X-ray Source'
_exptl_absorpt_coefficient_mu 3.258
_exptl_absorpt_correction_T_max 1.00000
_exptl_absorpt_correction_T_min 0.31745
_exptl_absorpt_correction_type multi-scan
_exptl_absorpt_process_details
;
CrysAlisPro 1.171.39.46 (Rigaku Oxford Diffraction, 2018)
Empirical absorption correction using spherical harmonics,
 implemented in SCALE3 ABSPACK scaling algorithm.
;
_exptl_crystal_colour colourless
_exptl_crystal_colour_primary colourless
_exptl_crystal_density_diffrn 2.040
_exptl_crystal_description block
_exptl_crystal_F_000 1824
_exptl_crystal_size_max 0.3
_exptl_crystal_size_mid 0.27
_exptl_crystal_size_min 0.27
_refine_diff_density_max 1.631
_refine_diff_density_min -1.747
_refine_diff_density_rms 0.170
_refine_ls_abs_structure_details
;
 Flack x determined using 926 quotients [(I+)-(I-)]/[(I+)+(I-)]
 (Parsons, Flack and Wagner, Acta Cryst. B69 (2013) 249-259).
;
_refine_ls_abs_structure_Flack 0.464(6)
_refine_ls_extinction_method none
_refine_ls_goodness_of_fit_ref 1.164
_refine_ls_hydrogen_treatment constr
_refine_ls_matrix_type full
_refine_ls_number_parameters 236
_refine_ls_number_reflns 2735
_refine_ls_number_restraints 18
_refine_ls_restrained_S_all 1.160
_refine_ls_R_factor_all 0.0666
_refine_ls_R_factor_gt 0.0644
_refine_ls_shift/su_max 0.000
_refine_ls_shift/su_mean 0.000
_refine_ls_structure_factor_coef Fsqd
_refine_ls_weighting_details 'w=1/[\s^2^(Fo^2^)+67.7993P] where P=(Fo^2^+2Fc^2^)/3'
_refine_ls_weighting_scheme calc
_refine_ls_wR_factor_gt 0.1565
_refine_ls_wR_factor_ref 0.1573
_reflns_Friedel_coverage 0.633
_reflns_Friedel_fraction_full 1.000
_reflns_Friedel_fraction_max 1.000
_reflns_number_gt 2570
_reflns_number_total 2735
_reflns_threshold_expression 'I > 2\s(I)'
_cod_data_source_file c9cc05708k2.cif
_cod_data_source_block y346
_cod_original_cell_volume 2988.01(9)
_cod_database_code 7124043
_shelx_shelxl_version_number 2014/7
_chemical_oxdiff_formula C1H1O1N1Zn1
_shelx_space_group_comment
;
The symmetry employed for this shelxl refinement is uniquely defined
by the following loop, which should always be used as a source of
symmetry information in preference to the above space-group names.
They are only intended as comments.
;
_shelx_estimated_absorpt_t_max 0.473
_shelx_estimated_absorpt_t_min 0.441
_reflns_odcompleteness_completeness 99.30
_reflns_odcompleteness_iscentric 1
_reflns_odcompleteness_theta 25.30
_olex2_refinement_description
;
1. Fixed Uiso
 At 1.2 times of:
  All C(H) groups
2. Rigid bond restraints
 C8, C10, C16
 with sigma for 1-2 distances of 0.01 and sigma for 1-3 distances of 0.01
3. Uiso/Uaniso restraints and constraints
C8 \\sim C10 \\sim C16: within 2A with sigma of 0.01 and sigma for terminal
atoms of 0.02
Uanis(C8) \\sim Ueq, Uanis(C10) \\sim Ueq, Uanis(C16) \\sim Ueq: with sigma of
0.01 and sigma for terminal atoms of 0.02
4.a Aromatic/amide H refined with riding coordinates:
 C2(H2), C4(H4), C5(H5), C6(H6), C10(H10), C12(H12), C13(H13), C14(H14)
;
_olex2_submission_special_instructions 'No special instructions were received'
_oxdiff_exptl_absorpt_empirical_details
;
Empirical correction (ABSPACK) includes:
- Absorption correction using spherical harmonics
- Frame scaling
;
_oxdiff_exptl_absorpt_empirical_full_max 2.232
_oxdiff_exptl_absorpt_empirical_full_min 0.584

loop_
_space_group_symop_operation_xyz
'x, y, z'
'-x, -y, z+1/2'
'-y+1/2, x+1/2, z+3/4'
'y+1/2, -x+1/2, z+1/4'
'-x+1/2, y+1/2, -z+3/4'
'x+1/2, -y+1/2, -z+1/4'
'y, x, -z'
'-y, -x, -z+1/2'

loop_
_atom_site_label
_atom_site_type_symbol
_atom_site_fract_x
_atom_site_fract_y
_atom_site_fract_z
_atom_site_U_iso_or_equiv
_atom_site_adp_type
_atom_site_occupancy
_atom_site_site_symmetry_order
_atom_site_calc_flag
_atom_site_refinement_flags_posn
_atom_site_refinement_flags_adp
_atom_site_refinement_flags_occupancy
Zn1 Zn 1.01492(16) 0.45154(16) 0.24964(5) 0.0194(4) Uani 1 1 d . . .
Zn2 Zn 1.04391(18) -0.04391(18) 0.2500 0.0217(5) Uani 1 2 d S T P
Zn3 Zn 0.98527(17) -0.01473(17) 0.5000 0.0175(5) Uani 1 2 d S T P
O1 O 0.9124(10) 0.5005(11) 0.2011(3) 0.022(2) Uani 1 1 d . . .
O2 O 0.7138(12) 0.5026(13) 0.2328(3) 0.030(3) Uani 1 1 d . . .
O3 O 0.9386(11) 0.5301(11) 0.0496(3) 0.026(2) Uani 1 1 d . . .
O4 O 0.7442(11) 0.5375(13) 0.0148(3) 0.029(3) Uani 1 1 d . . .
O5 O 0.9826(12) 0.2532(11) 0.2631(3) 0.028(3) Uani 1 1 d . . .
O6 O 1.0013(10) 0.0624(10) 0.2989(3) 0.023(2) Uani 1 1 d . . .
O7 O 0.9869(11) 0.0913(10) 0.4498(3) 0.024(2) Uani 1 1 d . . .
O8 O 0.9435(13) 0.2863(11) 0.4826(3) 0.028(3) Uani 1 1 d . . .
C1 C 0.7297(13) 0.5840(15) 0.1619(4) 0.014(3) Uani 1 1 d . . .
C2 C 0.7870(14) 0.5416(15) 0.1246(4) 0.017(3) Uani 1 1 d . . .
H2 H 0.8563 0.4744 0.1246 0.020 Uiso 1 1 calc R . .
C3 C 0.7429(15) 0.5976(14) 0.0871(4) 0.019(3) Uani 1 1 d . . .
C4 C 0.6426(17) 0.6998(17) 0.0875(5) 0.027(4) Uani 1 1 d . . .
H4 H 0.6131 0.7389 0.0626 0.032 Uiso 1 1 calc R . .
C5 C 0.5850(16) 0.7452(15) 0.1249(5) 0.022(3) Uani 1 1 d . . .
H5 H 0.5201 0.8166 0.1253 0.027 Uiso 1 1 calc R . .
C6 C 0.6266(15) 0.6817(15) 0.1617(5) 0.021(3) Uani 1 1 d . . .
H6 H 0.5836 0.7059 0.1865 0.025 Uiso 1 1 calc R . .
C7 C 0.7864(14) 0.5230(16) 0.2015(4) 0.017(3) Uani 1 1 d . . .
C8 C 0.8109(14) 0.5503(15) 0.0479(4) 0.015(3) Uani 1 1 d . U .
C9 C 0.9141(14) 0.2554(14) 0.3341(4) 0.017(3) Uani 1 1 d . . .
C10 C 0.9564(14) 0.2126(14) 0.3732(4) 0.016(3) Uani 1 1 d . U .
H10 H 1.0223 0.1425 0.3754 0.020 Uiso 1 1 calc R . .
C11 C 0.9034(14) 0.2712(16) 0.4090(5) 0.020(3) Uani 1 1 d . . .
C12 C 0.8039(18) 0.3732(17) 0.4058(5) 0.028(3) Uani 1 1 d . . .
H12 H 0.7687 0.4136 0.4299 0.034 Uiso 1 1 calc R . .
C13 C 0.7550(16) 0.4171(17) 0.3673(5) 0.027(4) Uani 1 1 d . . .
H13 H 0.6855 0.4838 0.3653 0.032 Uiso 1 1 calc R . .
C14 C 0.8139(16) 0.3575(17) 0.3316(4) 0.026(3) Uani 1 1 d . . .
H14 H 0.7846 0.3876 0.3055 0.031 Uiso 1 1 calc R . .
C15 C 0.9725(15) 0.1861(15) 0.2963(4) 0.018(3) Uani 1 1 d . . .
C16 C 0.9492(15) 0.2156(14) 0.4504(4) 0.016(3) Uani 1 1 d . U .

loop_
_atom_site_aniso_label
_atom_site_aniso_U_11
_atom_site_aniso_U_22
_atom_site_aniso_U_33
_atom_site_aniso_U_23
_atom_site_aniso_U_13
_atom_site_aniso_U_12
Zn1 0.0178(8) 0.0287(10) 0.0116(7) 0.0015(8) -0.0005(7) -0.0036(6)
Zn2 0.0269(8) 0.0269(8) 0.0113(10) 0.0010(8) 0.0010(8) -0.0031(10)
Zn3 0.0208(8) 0.0208(8) 0.0109(9) 0.0009(7) -0.0009(7) 0.0017(9)
O1 0.014(5) 0.027(6) 0.025(5) 0.002(4) -0.003(4) 0.000(4)
O2 0.027(6) 0.048(8) 0.014(5) 0.005(5) 0.000(5) -0.001(5)
O3 0.019(6) 0.039(7) 0.019(5) 0.002(4) -0.001(4) 0.003(5)
O4 0.026(6) 0.042(7) 0.020(5) -0.009(5) 0.003(4) -0.002(5)
O5 0.042(7) 0.025(6) 0.015(5) 0.000(4) 0.005(5) -0.010(5)
O6 0.025(6) 0.021(6) 0.025(5) 0.003(4) 0.000(4) 0.010(4)
O7 0.039(6) 0.014(5) 0.020(5) 0.005(4) 0.004(5) 0.012(4)
O8 0.047(7) 0.024(5) 0.014(5) 0.001(4) 0.000(5) -0.005(5)
C1 0.009(6) 0.015(7) 0.019(7) -0.005(6) 0.003(5) 0.004(5)
C2 0.019(7) 0.014(8) 0.017(7) 0.004(6) -0.001(6) -0.004(6)
C3 0.024(8) 0.011(7) 0.021(7) 0.006(6) 0.003(6) -0.005(6)
C4 0.029(9) 0.032(9) 0.020(7) 0.005(6) -0.010(6) -0.004(7)
C5 0.021(8) 0.012(7) 0.034(8) 0.000(6) -0.002(7) 0.010(6)
C6 0.017(7) 0.019(7) 0.026(7) -0.002(6) 0.004(6) 0.001(6)
C7 0.013(7) 0.019(7) 0.019(7) -0.003(6) -0.008(6) -0.002(5)
C8 0.012(6) 0.017(7) 0.018(6) 0.004(5) -0.007(5) -0.008(5)
C9 0.013(7) 0.013(6) 0.024(7) 0.006(6) -0.006(6) -0.006(6)
C10 0.009(7) 0.025(7) 0.016(6) 0.000(5) -0.001(5) -0.004(5)
C11 0.006(7) 0.029(8) 0.024(7) 0.001(6) 0.005(5) -0.006(6)
C12 0.034(10) 0.026(9) 0.025(8) -0.005(7) 0.005(7) -0.001(7)
C13 0.013(8) 0.031(9) 0.035(9) 0.016(7) 0.000(6) 0.008(7)
C14 0.021(8) 0.036(9) 0.020(7) 0.004(7) -0.001(6) 0.004(7)
C15 0.017(7) 0.020(8) 0.018(7) 0.001(6) -0.001(6) -0.007(6)
C16 0.016(7) 0.016(6) 0.017(6) 0.002(5) 0.004(5) -0.009(5)

loop_
_atom_type_symbol
_atom_type_description
_atom_type_scat_dispersion_real
_atom_type_scat_dispersion_imag
_atom_type_scat_source
C C 0.0033 0.0016 'International Tables Vol C Tables 4.2.6.8 and 6.1.1.4'
H H 0.0000 0.0000 'International Tables Vol C Tables 4.2.6.8 and 6.1.1.4'
O O 0.0106 0.0060 'International Tables Vol C Tables 4.2.6.8 and 6.1.1.4'
Zn Zn 0.2839 1.4301 'International Tables Vol C Tables 4.2.6.8 and 6.1.1.4'

loop_
_geom_angle_atom_site_label_1
_geom_angle_atom_site_label_2
_geom_angle_atom_site_label_3
_geom_angle
_geom_angle_site_symmetry_1
_geom_angle_site_symmetry_3
O1 Zn1 O3 125.9(4) . 4_565
O1 Zn1 O5 109.6(4) . .
O1 Zn1 O8 106.4(4) . 3_644
O3 Zn1 O5 110.9(4) 4_565 .
O3 Zn1 O8 100.2(5) 4_565 3_644
O5 Zn1 O8 100.0(5) . 3_644
O4 Zn2 O4 96.7(7) 4 6
O6 Zn2 O4 112.7(4) 8_665 4
O6 Zn2 O4 112.7(4) . 6
O6 Zn2 O4 108.4(4) 8_665 6
O6 Zn2 O4 108.4(4) . 4
O6 Zn2 O6 116.3(6) . 8_665
O2 Zn3 O2 103.6(7) 4 5_645
O7 Zn3 O2 101.4(5) 7_646 4
O7 Zn3 O2 106.1(4) 7_646 5_645
O7 Zn3 O2 101.4(5) . 5_645
O7 Zn3 O2 106.1(4) . 4
O7 Zn3 O7 134.9(7) . 7_646
C7 O1 Zn1 122.9(9) . .
C7 O2 Zn3 141.0(10) . 3_544
C8 O3 Zn1 121.1(9) . 3_644
C8 O4 Zn2 134.4(10) . 3_544
C15 O5 Zn1 134.1(10) . .
C15 O6 Zn2 120.7(9) . .
C16 O7 Zn3 119.7(9) . .
C16 O8 Zn1 139.1(9) . 4_565
C2 C1 C7 118.3(12) . .
C6 C1 C2 119.3(14) . .
C6 C1 C7 122.4(13) . .
C1 C2 H2 119.4 . .
C1 C2 C3 121.1(14) . .
C3 C2 H2 119.4 . .
C2 C3 C8 118.8(13) . .
C4 C3 C2 119.0(14) . .
C4 C3 C8 122.1(13) . .
C3 C4 H4 119.7 . .
C3 C4 C5 120.6(14) . .
C5 C4 H4 119.7 . .
C4 C5 H5 120.6 . .
C6 C5 C4 118.8(14) . .
C6 C5 H5 120.6 . .
C1 C6 C5 121.0(14) . .
C1 C6 H6 119.5 . .
C5 C6 H6 119.5 . .
O1 C7 O2 122.4(13) . .
O1 C7 C1 114.6(12) . .
O2 C7 C1 122.9(13) . .
O3 C8 O4 121.9(13) . .
O3 C8 C3 116.3(12) . .
O4 C8 C3 121.7(13) . .
C10 C9 C15 119.6(13) . .
C14 C9 C10 118.2(14) . .
C14 C9 C15 122.2(13) . .
C9 C10 H10 119.1 . .
C11 C10 C9 121.8(14) . .
C11 C10 H10 119.1 . .
C10 C11 C16 119.0(13) . .
C12 C11 C10 119.2(14) . .
C12 C11 C16 121.6(13) . .
C11 C12 H12 119.4 . .
C11 C12 C13 121.2(15) . .
C13 C12 H12 119.4 . .
C12 C13 H13 121.0 . .
C12 C13 C14 117.9(14) . .
C14 C13 H13 121.0 . .
C9 C14 C13 121.6(14) . .
C9 C14 H14 119.2 . .
C13 C14 H14 119.2 . .
O5 C15 C9 119.4(13) . .
O6 C15 O5 122.9(14) . .
O6 C15 C9 117.6(12) . .
O7 C16 C11 114.3(12) . .
O8 C16 O7 123.6(13) . .
O8 C16 C11 122.1(13) . .

loop_
_geom_bond_atom_site_label_1
_geom_bond_atom_site_label_2
_geom_bond_distance
_geom_bond_site_symmetry_2
Zn1 O1 1.908(9) .
Zn1 O3 1.931(10) 4_565
Zn1 O5 1.984(11) .
Zn1 O8 1.993(11) 3_644
Zn2 O4 1.989(11) 6
Zn2 O4 1.989(11) 4
Zn2 O6 1.922(10) 8_665
Zn2 O6 1.922(10) .
Zn3 O2 2.004(11) 4
Zn3 O2 2.004(11) 5_645
Zn3 O7 1.912(10) .
Zn3 O7 1.912(10) 7_646
O1 C7 1.233(17) .
O2 Zn3 2.004(11) 3_544
O2 C7 1.241(17) .
O3 Zn1 1.931(10) 3_644
O3 C8 1.246(17) .
O4 Zn2 1.989(11) 3_544
O4 C8 1.252(17) .
O5 C15 1.253(17) .
O6 C15 1.226(18) .
O7 C16 1.251(17) .
O8 Zn1 1.993(11) 4_565
O8 C16 1.240(17) .
C1 C2 1.383(19) .
C1 C6 1.37(2) .
C1 C7 1.507(19) .
C2 H2 0.9300 .
C2 C3 1.39(2) .
C3 C4 1.38(2) .
C3 C8 1.49(2) .
C4 H4 0.9300 .
C4 C5 1.40(2) .
C5 H5 0.9300 .
C5 C6 1.39(2) .
C6 H6 0.9300 .
C9 C10 1.386(19) .
C9 C14 1.38(2) .
C9 C15 1.50(2) .
C10 H10 0.9300 .
C10 C11 1.38(2) .
C11 C12 1.38(2) .
C11 C16 1.505(19) .
C12 H12 0.9300 .
C12 C13 1.39(2) .
C13 H13 0.9300 .
C13 C14 1.41(2) .
C14 H14 0.9300 .
